data_7134610
loop_
_publ_author_name
'Windsor, Hunter J.'
'Carraro, Thomas J. C.'
'Walwyn, Robert J.'
'Rendina, Louis M.'
'Kepert, Cameron J.'

_publ_section_title
;
 A new carborane scaffold for assembling metal--organic frameworks
;
_journal_issue 53
_journal_name_full 'Chemical Communications'
_journal_page_first 9634
_journal_page_last 9637
_journal_paper_doi 10.1039/D5CC02620B
_journal_volume 61
_journal_year 2025
_chemical_formula_moiety 'C12 H18 B10 N2'
_chemical_formula_sum 'C12 H18 B10 N2'
_chemical_formula_weight 298.38
_space_group_crystal_system monoclinic
_space_group_IT_number 14
_space_group_name_Hall '-P 2ybc'
_space_group_name_H-M_alt 'P 1 21/c 1'
_atom_sites_solution_hydrogens mixed
_atom_sites_solution_primary dual
_audit_creation_date 2024-09-10
_audit_creation_method
;
Olex2 1.5
(compiled 2023.08.24 svn.re1ec1418 for OlexSys, GUI svn.r6817)
;
_audit_update_record
;
2025-05-07 deposited with the CCDC.	2025-05-23 downloaded from the CCDC.
;
_cell_angle_alpha 90
_cell_angle_beta 96.299(2)
_cell_angle_gamma 90
_cell_formula_units_Z 4
_cell_length_a 15.7644(3)
_cell_length_b 10.3772(2)
_cell_length_c 9.8017(2)
_cell_measurement_reflns_used 12423
_cell_measurement_temperature 100.00(10)
_cell_measurement_theta_max 72.0700
_cell_measurement_theta_min 2.7750
_cell_volume 1593.78(5)
_computing_cell_refinement 'CrysAlisPro 1.171.43.136a (Rigaku OD, 2024)'
_computing_data_collection 'CrysAlisPro system (CCD 43.136a 64-bit (release 23-08-2024))'
_computing_data_reduction 'CrysAlisPro 1.171.43.136a (Rigaku OD, 2024)'
_computing_molecular_graphics 'Olex2 1.5 (Dolomanov et al., 2009)'
_computing_publication_material 'Olex2 1.5 (Dolomanov et al., 2009)'
_computing_structure_refinement 'SHELXL 2019/3 (Sheldrick, 2015)'
_computing_structure_solution 'SHELXT 2018/2 (Sheldrick, 2018)'
_diffrn_ambient_environment N~2~
_diffrn_ambient_temperature 100.00(10)
_diffrn_detector 'Hybrid Pixel Array Detector'
_diffrn_detector_area_resol_mean 10.0000
_diffrn_detector_type HyPix
_diffrn_measured_fraction_theta_full 0.997
_diffrn_measured_fraction_theta_max 0.982
_diffrn_measurement_details
;
List of Runs (angles in degrees, time in seconds):

  # Type    Start    End  Width  t~exp~   \w     \q     \k     \f   Frames
#--------------------------------------------------------------------------
  1  \w    -32.00  24.00   0.50    0.05    --   45.00 -38.00  30.00  112
  2  \w    -28.00  64.00   0.50    0.05    --   45.00 -67.00  13.00  184
  3  \w    -31.00  60.00   0.50    0.05    --   41.71 -67.00  13.00  182
  4  \w    -31.00  60.00   0.50    0.05    --   41.71 -67.00  13.00  182
  5  \w    -32.00  24.00   0.50    0.05    --   45.00 -38.00 -60.00  112
  6  \w    -32.00  24.00   0.50    0.05    --   45.00 -38.00-120.00  112
  7  \w    -14.00  36.00   0.50    0.05    --  -41.71  38.00-120.00  100
  8  \w    -70.00 -29.00   0.50    0.05    -- -103.00  77.00-120.00   82
  9  \w    -70.00 -29.00   0.50    0.05    -- -103.00  77.00 -30.00   82
 10  \w    -70.00 -29.00   0.50    0.05    -- -103.00  77.00   0.00   82
 11  \w    -70.00 -29.00   0.50    0.05    -- -103.00  77.00  30.00   82
 12  \w    -70.00 -29.00   0.50    0.05    -- -103.00  77.00  60.00   82
 13  \w    -70.00 -29.00   0.50    0.05    -- -103.00  77.00 120.00   82
 14  \w    -54.00  33.00   0.50    0.05    --  -41.71  67.00 147.00  174
 15  \w   -101.00 -30.00   0.50    0.05    -- -103.00 126.00  30.00  142
 16  \w   -174.00-102.00   0.50    0.05    -- -103.00 -77.00 150.00  144
 17  \w   -174.00 -99.00   0.50    0.05    -- -103.00 -77.00  90.00  150
 18  \w   -174.00-145.00   0.50    0.05    -- -103.00 -77.00  90.00   58
 19  \w   -174.00 -89.00   0.50    0.05    -- -103.00 -67.00  13.00  170
 20  \w   -174.00 -89.00   0.50    0.05    -- -103.00 -67.00  13.00  170
 21  \w   -144.00 -88.00   0.50    0.05    -- -103.00 -19.00 -60.00  112
 22  \w   -144.00 -88.00   0.50    0.05    -- -103.00 -19.00 -90.00  112
 23  \w   -144.00 -88.00   0.50    0.05    -- -103.00 -19.00-120.00  112
 24  \w   -174.00 -99.00   0.50    0.05    -- -103.00 -77.00 -90.00  150
 25  \w   -174.00 -99.00   0.50    0.05    -- -103.00 -99.00 -30.00  150
;
_diffrn_measurement_device 'four-circle diffractometer'
_diffrn_measurement_device_type 'ROD, Synergy Custom DW system, HyPix'
_diffrn_measurement_method '\w scans'
_diffrn_orient_matrix_type 'CrysAlisPro convention (1999,Acta A55,543-557)'
_diffrn_orient_matrix_UB_11 0.0387077000
_diffrn_orient_matrix_UB_12 -0.0191439000
_diffrn_orient_matrix_UB_13 0.1498245000
_diffrn_orient_matrix_UB_21 0.0543323000
_diffrn_orient_matrix_UB_22 -0.1124361000
_diffrn_orient_matrix_UB_23 -0.0449609000
_diffrn_orient_matrix_UB_31 0.0722210000
_diffrn_orient_matrix_UB_32 0.0950059000
_diffrn_orient_matrix_UB_33 -0.0231286000
_diffrn_radiation_monochromator mirror
_diffrn_radiation_probe x-ray
_diffrn_radiation_type 'Cu K\a'
_diffrn_radiation_wavelength 1.54184
_diffrn_reflns_av_R_equivalents 0.0208
_diffrn_reflns_av_unetI/netI 0.0138
_diffrn_reflns_Laue_measured_fraction_full 0.997
_diffrn_reflns_Laue_measured_fraction_max 0.982
_diffrn_reflns_limit_h_max 19
_diffrn_reflns_limit_h_min -18
_diffrn_reflns_limit_k_max 12
_diffrn_reflns_limit_k_min -12
_diffrn_reflns_limit_l_max 11
_diffrn_reflns_limit_l_min -12
_diffrn_reflns_number 14885
_diffrn_reflns_point_group_measured_fraction_full 0.997
_diffrn_reflns_point_group_measured_fraction_max 0.982
_diffrn_reflns_theta_full 67.684
_diffrn_reflns_theta_max 72.294
_diffrn_reflns_theta_min 2.820
_diffrn_source 'Rotating-anode X-ray tube'
_diffrn_source_type 'Rigaku (Cu) X-ray Source'
_exptl_absorpt_coefficient_mu 0.465
_exptl_absorpt_correction_T_max 1.000
_exptl_absorpt_correction_T_min 0.542
_exptl_absorpt_correction_type gaussian
_exptl_absorpt_process_details
;
CrysAlisPro 1.171.43.136a (Rigaku Oxford Diffraction, 2024)
Numerical absorption correction based on gaussian integration over
a multifaceted crystal model
Empirical absorption correction using spherical harmonics,
implemented in SCALE3 ABSPACK scaling algorithm.
;
_exptl_crystal_colour yellow
_exptl_crystal_density_diffrn 1.244
_exptl_crystal_description block
_exptl_crystal_F_000 616
_exptl_crystal_size_max 0.384
_exptl_crystal_size_mid 0.24
_exptl_crystal_size_min 0.21
_refine_diff_density_max 0.235
_refine_diff_density_min -0.196
_refine_diff_density_rms 0.038
_refine_ls_extinction_method none
_refine_ls_goodness_of_fit_ref 1.075
_refine_ls_hydrogen_treatment mixed
_refine_ls_matrix_type full
_refine_ls_number_parameters 247
_refine_ls_number_reflns 3088
_refine_ls_number_restraints 0
_refine_ls_restrained_S_all 1.075
_refine_ls_R_factor_all 0.0364
_refine_ls_R_factor_gt 0.0353
_refine_ls_shift/su_max 0.000
_refine_ls_shift/su_mean 0.000
_refine_ls_structure_factor_coef Fsqd
_refine_ls_weighting_details 'w=1/[\s^2^(Fo^2^)+(0.0511P)^2^+0.5419P] where P=(Fo^2^+2Fc^2^)/3'
_refine_ls_weighting_scheme calc
_refine_ls_wR_factor_gt 0.0931
_refine_ls_wR_factor_ref 0.0941
_reflns_Friedel_coverage 0.000
_reflns_number_gt 2966
_reflns_number_total 3088
_reflns_threshold_expression 'I > 2\s(I)'
_cod_data_source_file d5cc02620b2.cif
_cod_data_source_block lmr24scl0324_tjc610_a
_cod_depositor_comments 'Adding full bibliography for 7134590--7134613.cif.'
_cod_database_code 7134610
_shelx_shelxl_version_number 2019/3
_chemical_oxdiff_formula 'C12 H18 B10 N2'
_shelx_space_group_comment
;
The symmetry employed for this shelxl refinement is uniquely defined
by the following loop, which should always be used as a source of
symmetry information in preference to the above space-group names.
They are only intended as comments.
;
_shelx_estimated_absorpt_t_max 0.909
_shelx_estimated_absorpt_t_min 0.843
_olex2_refinement_description
;
1. Fixed Uiso
 At 1.2 times of:
  All B(H) groups, All C(H) groups
2.a Aromatic/amide H refined with riding coordinates:
 C3(H3), C4(H4), C5(H5), C6(H6), C9(H9), C10(H10), C11(H11), C12(H12)
;
_olex2_submission_special_instructions 'No special instructions were received'
_oxdiff_exptl_absorpt_empirical_details
;
Empirical correction (ABSPACK) includes:
- Absorption correction using spherical harmonics
- Frame scaling
;
_oxdiff_exptl_absorpt_empirical_full_max 3.195
_oxdiff_exptl_absorpt_empirical_full_min 0.707

loop_
_space_group_symop_operation_xyz
'x, y, z'
'-x, y+1/2, -z+1/2'
'-x, -y, -z'
'x, -y-1/2, z-1/2'

loop_
_atom_site_label
_atom_site_type_symbol
_atom_site_fract_x
_atom_site_fract_y
_atom_site_fract_z
_atom_site_U_iso_or_equiv
_atom_site_adp_type
_atom_site_occupancy
_atom_site_site_symmetry_order
_atom_site_calc_flag
_atom_site_refinement_flags_posn
_atom_site_refinement_flags_adp
_atom_site_refinement_flags_occupancy
_atom_site_disorder_assembly
_atom_site_disorder_group
N1 N 0.03035(6) 0.61920(9) 0.87441(9) 0.0193(2) Uani 1 1 d . . . . .
N2 N 0.48205(6) 0.90276(9) 0.32575(10) 0.0216(2) Uani 1 1 d . . . . .
C1 C 0.18642(6) 0.52022(9) 0.55302(10) 0.0130(2) Uani 1 1 d . . . . .
C2 C 0.13151(6) 0.55404(10) 0.66493(10) 0.0142(2) Uani 1 1 d . . . . .
C3 C 0.13455(7) 0.48187(10) 0.78518(11) 0.0185(2) Uani 1 1 d . . . . .
H3 H 0.171229 0.409261 0.798487 0.022 Uiso 1 1 calc R U . . .
C4 C 0.08320(7) 0.51751(11) 0.88550(11) 0.0202(2) Uani 1 1 d . . . . .
H4 H 0.085681 0.466905 0.966612 0.024 Uiso 1 1 calc R U . . .
C5 C 0.02762(6) 0.68671(10) 0.75769(11) 0.0172(2) Uani 1 1 d . . . . .
H5 H -0.009726 0.758731 0.747134 0.021 Uiso 1 1 calc R U . . .
C6 C 0.07572(6) 0.65857(10) 0.65094(10) 0.0156(2) Uani 1 1 d . . . . .
H6 H 0.070691 0.709574 0.569968 0.019 Uiso 1 1 calc R U . . .
C7 C 0.30723(6) 0.59690(9) 0.40140(10) 0.0128(2) Uani 1 1 d . . . . .
C8 C 0.36848(6) 0.70340(10) 0.37503(10) 0.0141(2) Uani 1 1 d . . . . .
C9 C 0.36080(7) 0.82588(10) 0.43087(10) 0.0164(2) Uani 1 1 d . . . . .
H9 H 0.316827 0.843810 0.487079 0.020 Uiso 1 1 calc R U . . .
C10 C 0.41811(7) 0.92107(10) 0.40334(11) 0.0190(2) Uani 1 1 d . . . . .
H10 H 0.411763 1.004148 0.441638 0.023 Uiso 1 1 calc R U . . .
C11 C 0.48917(7) 0.78434(11) 0.27436(11) 0.0210(2) Uani 1 1 d . . . . .
H11 H 0.534244 0.769061 0.219542 0.025 Uiso 1 1 calc R U . . .
C12 C 0.43521(6) 0.68208(10) 0.29559(11) 0.0176(2) Uani 1 1 d . . . . .
H12 H 0.443609 0.599729 0.256920 0.021 Uiso 1 1 calc R U . . .
B1 B 0.20911(7) 0.64049(11) 0.44345(11) 0.0129(2) Uani 1 1 d . . . . .
H1 H 0.1907(8) 0.7383(12) 0.4536(13) 0.016 Uiso 1 1 d . U . . .
B2 B 0.28902(7) 0.57582(11) 0.56823(11) 0.0136(2) Uani 1 1 d . . . . .
H2 H 0.3134(8) 0.6396(12) 0.6492(13) 0.016 Uiso 1 1 d . U . . .
B3 B 0.13861(7) 0.51525(11) 0.38549(11) 0.0141(2) Uani 1 1 d . . . . .
H3A H 0.0713(8) 0.5390(12) 0.3656(13) 0.017 Uiso 1 1 d . U . . .
B4 B 0.21906(7) 0.56643(11) 0.28390(11) 0.0141(2) Uani 1 1 d . . . . .
H4A H 0.2102(8) 0.6240(12) 0.1936(13) 0.017 Uiso 1 1 d . U . . .
B5 B 0.17513(7) 0.37171(11) 0.47355(12) 0.0152(2) Uani 1 1 d . . . . .
H5A H 0.1278(8) 0.3057(13) 0.5067(13) 0.018 Uiso 1 1 d . U . . .
B6 B 0.19780(7) 0.39905(11) 0.30213(12) 0.0156(2) Uani 1 1 d . . . . .
H6A H 0.1688(8) 0.3439(12) 0.2176(13) 0.019 Uiso 1 1 d . U . . .
B7 B 0.30479(7) 0.45425(11) 0.30951(12) 0.0149(2) Uani 1 1 d . . . . .
H7 H 0.3467(8) 0.4422(12) 0.2309(13) 0.018 Uiso 1 1 d . U . . .
B8 B 0.34862(7) 0.46095(11) 0.48503(12) 0.0149(2) Uani 1 1 d . . . . .
H8 H 0.4159(8) 0.4544(12) 0.5148(13) 0.018 Uiso 1 1 d . U . . .
B9 B 0.26859(7) 0.40977(11) 0.58602(12) 0.0151(2) Uani 1 1 d . . . . .
H9A H 0.2802(8) 0.3658(12) 0.6865(13) 0.018 Uiso 1 1 d . U . . .
B10 B 0.27815(8) 0.33382(11) 0.42652(12) 0.0160(2) Uani 1 1 d . . . . .
H10A H 0.3010(8) 0.2336(13) 0.4248(13) 0.019 Uiso 1 1 d . U . . .

loop_
_atom_site_aniso_label
_atom_site_aniso_U_11
_atom_site_aniso_U_22
_atom_site_aniso_U_33
_atom_site_aniso_U_23
_atom_site_aniso_U_13
_atom_site_aniso_U_12
N1 0.0188(4) 0.0211(5) 0.0189(4) -0.0035(3) 0.0059(3) -0.0045(4)
N2 0.0190(5) 0.0219(5) 0.0244(5) 0.0004(4) 0.0036(4) -0.0058(4)
C1 0.0141(5) 0.0112(5) 0.0138(5) 0.0007(4) 0.0020(4) -0.0009(4)
C2 0.0139(5) 0.0137(5) 0.0154(5) -0.0023(4) 0.0031(4) -0.0040(4)
C3 0.0216(5) 0.0159(5) 0.0189(5) 0.0013(4) 0.0057(4) -0.0002(4)
C4 0.0238(5) 0.0203(5) 0.0175(5) 0.0017(4) 0.0066(4) -0.0035(4)
C5 0.0139(5) 0.0162(5) 0.0218(5) -0.0038(4) 0.0031(4) -0.0024(4)
C6 0.0146(5) 0.0155(5) 0.0169(5) -0.0002(4) 0.0022(4) -0.0032(4)
C7 0.0127(5) 0.0129(5) 0.0130(5) 0.0001(4) 0.0021(4) 0.0008(4)
C8 0.0130(5) 0.0161(5) 0.0127(4) 0.0026(4) -0.0007(4) -0.0010(4)
C9 0.0166(5) 0.0180(5) 0.0149(5) -0.0009(4) 0.0024(4) -0.0020(4)
C10 0.0195(5) 0.0178(5) 0.0194(5) -0.0020(4) 0.0012(4) -0.0039(4)
C11 0.0160(5) 0.0232(6) 0.0248(6) 0.0006(4) 0.0064(4) -0.0016(4)
C12 0.0151(5) 0.0176(5) 0.0201(5) 0.0007(4) 0.0029(4) 0.0008(4)
B1 0.0124(5) 0.0133(5) 0.0133(5) 0.0008(4) 0.0025(4) -0.0010(4)
B2 0.0140(5) 0.0137(5) 0.0132(5) 0.0010(4) 0.0021(4) -0.0009(4)
B3 0.0145(5) 0.0135(5) 0.0143(5) -0.0003(4) 0.0014(4) -0.0010(4)
B4 0.0139(5) 0.0150(5) 0.0133(5) -0.0008(4) 0.0017(4) -0.0003(4)
B5 0.0167(5) 0.0118(5) 0.0172(5) -0.0006(4) 0.0027(4) -0.0007(4)
B6 0.0165(5) 0.0135(5) 0.0168(5) -0.0024(4) 0.0021(4) -0.0012(4)
B7 0.0154(5) 0.0137(5) 0.0157(5) -0.0018(4) 0.0025(4) 0.0008(4)
B8 0.0147(5) 0.0142(5) 0.0159(5) 0.0009(4) 0.0018(4) 0.0016(4)
B9 0.0161(5) 0.0137(5) 0.0157(5) 0.0018(4) 0.0021(4) 0.0009(4)
B10 0.0174(5) 0.0127(5) 0.0183(5) -0.0003(4) 0.0030(4) 0.0010(4)

loop_
_atom_type_symbol
_atom_type_description
_atom_type_scat_dispersion_real
_atom_type_scat_dispersion_imag
_atom_type_scat_source
C C 0.0181 0.0091 'International Tables Vol C Tables 4.2.6.8 and 6.1.1.4'
H H 0.0000 0.0000 'International Tables Vol C Tables 4.2.6.8 and 6.1.1.4'
B B 0.0090 0.0039 'International Tables Vol C Tables 4.2.6.8 and 6.1.1.4'
N N 0.0311 0.0180 'International Tables Vol C Tables 4.2.6.8 and 6.1.1.4'

loop_
_exptl_crystal_face_index_h
_exptl_crystal_face_index_k
_exptl_crystal_face_index_l
_exptl_crystal_face_perp_dist
1 5 -4 0.0875
0 -5 4 0.1224
9 1 1 0.1491
-9 -1 -1 0.1602
1 5 4 0.0711
1 -5 -4 0.1172
8 3 -3 0.1552
-8 -2 4 0.1877
1 -2 -6 0.1320
-1 0 6 0.1387
6 -5 1 0.1671
10 -2 0 0.1787
-6 5 -1 0.1655
-8 -3 3 0.1860
9 -2 -2 0.1768
-6 -6 0 0.1783
-3 -4 -4 0.1484
-3 4 -5 0.1346
-9 -3 0 0.1790
-6 4 -3 0.1469
-9 -2 2 0.1802
1 -2 6 0.1382
1 2 -6 0.1182

loop_
_geom_angle_atom_site_label_1
_geom_angle_atom_site_label_2
_geom_angle_atom_site_label_3
_geom_angle
_geom_angle_site_symmetry_1
_geom_angle_site_symmetry_3
_geom_angle_publ_flag
C5 N1 C4 116.27(9) . . ?
C11 N2 C10 116.30(9) . . ?
C2 C1 B1 117.54(8) . . ?
C2 C1 B2 118.07(8) . . ?
C2 C1 B3 118.11(8) . . ?
C2 C1 B5 119.71(8) . . ?
C2 C1 B9 119.60(8) . . ?
B1 C1 B3 61.65(6) . . ?
B1 C1 B5 112.73(8) . . ?
B1 C1 B9 113.35(7) . . ?
B2 C1 B1 63.06(6) . . ?
B2 C1 B3 113.73(7) . . ?
B2 C1 B5 112.98(8) . . ?
B2 C1 B9 61.70(6) . . ?
B3 C1 B9 113.33(7) . . ?
B5 C1 B3 62.15(6) . . ?
B5 C1 B9 62.10(6) . . ?
C3 C2 C1 121.33(9) . . ?
C3 C2 C6 117.68(9) . . ?
C6 C2 C1 120.98(9) . . ?
C2 C3 H3 120.4 . . ?
C4 C3 C2 119.12(10) . . ?
C4 C3 H3 120.4 . . ?
N1 C4 C3 123.81(10) . . ?
N1 C4 H4 118.1 . . ?
C3 C4 H4 118.1 . . ?
N1 C5 H5 117.8 . . ?
N1 C5 C6 124.40(10) . . ?
C6 C5 H5 117.8 . . ?
C2 C6 H6 120.6 . . ?
C5 C6 C2 118.70(9) . . ?
C5 C6 H6 120.6 . . ?
C8 C7 B1 117.50(8) . . ?
C8 C7 B2 115.89(8) . . ?
C8 C7 B4 120.09(8) . . ?
C8 C7 B7 121.04(8) . . ?
C8 C7 B8 117.72(8) . . ?
B1 C7 B2 63.23(6) . . ?
B1 C7 B4 61.74(6) . . ?
B1 C7 B7 112.56(8) . . ?
B1 C7 B8 114.10(8) . . ?
B2 C7 B4 113.99(7) . . ?
B2 C7 B7 113.13(8) . . ?
B2 C7 B8 62.20(6) . . ?
B7 C7 B4 61.84(6) . . ?
B8 C7 B4 113.62(8) . . ?
B8 C7 B7 62.17(6) . . ?
C9 C8 C7 121.05(9) . . ?
C12 C8 C7 121.07(9) . . ?
C12 C8 C9 117.87(9) . . ?
C8 C9 H9 120.4 . . ?
C10 C9 C8 119.14(10) . . ?
C10 C9 H9 120.4 . . ?
N2 C10 C9 123.81(10) . . ?
N2 C10 H10 118.1 . . ?
C9 C10 H10 118.1 . . ?
N2 C11 H11 117.7 . . ?
N2 C11 C12 124.54(10) . . ?
C12 C11 H11 117.7 . . ?
C8 C12 H12 120.8 . . ?
C11 C12 C8 118.32(10) . . ?
C11 C12 H12 120.8 . . ?
C1 B1 H1 124.0(7) . . ?
C1 B1 B2 58.43(6) . . ?
C1 B1 B3 59.76(6) . . ?
C1 B1 B4 106.49(8) . . ?
C7 B1 C1 102.48(7) . . ?
C7 B1 H1 122.7(7) . . ?
C7 B1 B2 58.39(6) . . ?
C7 B1 B3 106.44(8) . . ?
C7 B1 B4 59.94(6) . . ?
B2 B1 H1 118.2(7) . . ?
B3 B1 H1 124.4(7) . . ?
B3 B1 B2 108.40(8) . . ?
B3 B1 B4 60.50(6) . . ?
B4 B1 H1 123.4(7) . . ?
B4 B1 B2 108.56(8) . . ?
C1 B2 B1 58.51(6) . . ?
C1 B2 H2 122.1(7) . . ?
C1 B2 B8 106.11(8) . . ?
C1 B2 B9 59.84(6) . . ?
C7 B2 C1 102.54(7) . . ?
C7 B2 B1 58.39(6) . . ?
C7 B2 H2 123.2(7) . . ?
C7 B2 B8 59.41(6) . . ?
C7 B2 B9 105.77(8) . . ?
B1 B2 H2 116.3(7) . . ?
B8 B2 B1 107.89(8) . . ?
B8 B2 H2 126.3(7) . . ?
B9 B2 B1 108.15(8) . . ?
B9 B2 H2 125.7(7) . . ?
B9 B2 B8 60.02(6) . . ?
C1 B3 B1 58.59(6) . . ?
C1 B3 H3A 118.6(7) . . ?
C1 B3 B4 105.04(7) . . ?
C1 B3 B5 58.83(6) . . ?
C1 B3 B6 105.10(8) . . ?
B1 B3 H3A 117.3(7) . . ?
B1 B3 B4 59.80(6) . . ?
B1 B3 B5 107.51(8) . . ?
B1 B3 B6 107.71(8) . . ?
B4 B3 H3A 125.1(7) . . ?
B4 B3 B5 107.95(8) . . ?
B4 B3 B6 60.16(6) . . ?
B5 B3 H3A 122.2(7) . . ?
B6 B3 H3A 128.6(7) . . ?
B6 B3 B5 59.90(6) . . ?
C7 B4 B1 58.32(6) . . ?
C7 B4 B3 104.57(7) . . ?
C7 B4 H4A 118.2(7) . . ?
C7 B4 B6 104.90(8) . . ?
C7 B4 B7 58.99(6) . . ?
B1 B4 B3 59.70(6) . . ?
B1 B4 H4A 118.5(7) . . ?
B1 B4 B6 107.44(8) . . ?
B1 B4 B7 107.44(8) . . ?
B3 B4 H4A 126.7(7) . . ?
B3 B4 B6 59.92(6) . . ?
B3 B4 B7 107.63(8) . . ?
B6 B4 H4A 128.4(7) . . ?
B7 B4 H4A 120.8(7) . . ?
B7 B4 B6 59.78(6) . . ?
C1 B5 B3 59.02(6) . . ?
C1 B5 H5A 117.8(7) . . ?
C1 B5 B6 105.21(8) . . ?
C1 B5 B9 59.12(6) . . ?
C1 B5 B10 105.19(8) . . ?
B3 B5 H5A 118.3(7) . . ?
B6 B5 B3 59.84(6) . . ?
B6 B5 H5A 126.7(7) . . ?
B6 B5 B9 108.08(8) . . ?
B6 B5 B10 60.46(6) . . ?
B9 B5 B3 108.33(8) . . ?
B9 B5 H5A 120.1(7) . . ?
B10 B5 B3 108.30(8) . . ?
B10 B5 H5A 127.8(7) . . ?
B10 B5 B9 59.61(6) . . ?
B3 B6 B4 59.92(6) . . ?
B3 B6 B5 60.26(6) . . ?
B3 B6 H6A 121.2(7) . . ?
B3 B6 B10 108.12(8) . . ?
B4 B6 H6A 121.0(7) . . ?
B4 B6 B10 108.05(8) . . ?
B5 B6 B4 108.05(8) . . ?
B5 B6 H6A 122.3(7) . . ?
B5 B6 B10 59.81(6) . . ?
B7 B6 B3 107.86(8) . . ?
B7 B6 B4 60.08(6) . . ?
B7 B6 B5 107.55(8) . . ?
B7 B6 H6A 121.9(7) . . ?
B7 B6 B10 59.77(6) . . ?
B10 B6 H6A 122.4(7) . . ?
C7 B7 B4 59.17(6) . . ?
C7 B7 B6 105.31(8) . . ?
C7 B7 H7 119.4(7) . . ?
C7 B7 B8 58.71(6) . . ?
C7 B7 B10 105.01(8) . . ?
B4 B7 H7 119.4(7) . . ?
B4 B7 B8 108.56(8) . . ?
B6 B7 B4 60.14(6) . . ?
B6 B7 H7 126.1(7) . . ?
B6 B7 B8 108.52(8) . . ?
B6 B7 B10 60.58(7) . . ?
B8 B7 H7 119.5(7) . . ?
B10 B7 B4 108.74(8) . . ?
B10 B7 H7 126.0(7) . . ?
B10 B7 B8 59.93(6) . . ?
C7 B8 B2 58.39(6) . . ?
C7 B8 B7 59.12(6) . . ?
C7 B8 H8 119.6(7) . . ?
C7 B8 B9 104.83(8) . . ?
C7 B8 B10 105.27(8) . . ?
B2 B8 B7 107.54(8) . . ?
B2 B8 H8 118.5(7) . . ?
B2 B8 B10 107.67(8) . . ?
B7 B8 H8 121.9(7) . . ?
B9 B8 B2 59.82(6) . . ?
B9 B8 B7 107.67(8) . . ?
B9 B8 H8 125.0(7) . . ?
B9 B8 B10 59.94(6) . . ?
B10 B8 B7 59.86(6) . . ?
B10 B8 H8 127.3(7) . . ?
C1 B9 B2 58.45(6) . . ?
C1 B9 B5 58.78(6) . . ?
C1 B9 B8 105.15(8) . . ?
C1 B9 H9A 119.8(7) . . ?
C1 B9 B10 105.29(8) . . ?
B2 B9 B5 107.59(8) . . ?
B2 B9 B8 60.16(6) . . ?
B2 B9 H9A 119.1(7) . . ?
B2 B9 B10 108.24(8) . . ?
B5 B9 H9A 121.0(7) . . ?
B8 B9 B5 108.18(8) . . ?
B8 B9 H9A 125.1(7) . . ?
B8 B9 B10 60.32(6) . . ?
B10 B9 B5 60.06(6) . . ?
B10 B9 H9A 126.3(7) . . ?
B5 B10 B6 59.72(6) . . ?
B5 B10 H10A 121.4(7) . . ?
B6 B10 H10A 123.6(7) . . ?
B7 B10 B5 107.38(8) . . ?
B7 B10 B6 59.65(6) . . ?
B7 B10 B8 60.21(6) . . ?
B7 B10 H10A 123.6(7) . . ?
B8 B10 B5 107.94(8) . . ?
B8 B10 B6 108.00(8) . . ?
B8 B10 H10A 120.8(7) . . ?
B9 B10 B5 60.33(6) . . ?
B9 B10 B6 108.07(8) . . ?
B9 B10 B7 107.79(8) . . ?
B9 B10 B8 59.74(6) . . ?
B9 B10 H10A 119.6(7) . . ?

loop_
_geom_bond_atom_site_label_1
_geom_bond_atom_site_label_2
_geom_bond_distance
_geom_bond_site_symmetry_2
_geom_bond_publ_flag
N1 C4 1.3414(15) . ?
N1 C5 1.3382(14) . ?
N2 C10 1.3411(14) . ?
N2 C11 1.3374(15) . ?
C1 C2 1.5113(13) . ?
C1 B1 1.7098(14) . ?
C1 B2 1.7083(14) . ?
C1 B3 1.7308(15) . ?
C1 B5 1.7272(15) . ?
C1 B9 1.7333(15) . ?
C2 C3 1.3928(15) . ?
C2 C6 1.3937(14) . ?
C3 H3 0.9500 . ?
C3 C4 1.3907(15) . ?
C4 H4 0.9500 . ?
C5 H5 0.9500 . ?
C5 C6 1.3890(14) . ?
C6 H6 0.9500 . ?
C7 C8 1.5084(13) . ?
C7 B1 1.7051(14) . ?
C7 B2 1.7051(14) . ?
C7 B4 1.7341(14) . ?
C7 B7 1.7309(15) . ?
C7 B8 1.7235(15) . ?
C8 C9 1.3944(14) . ?
C8 C12 1.3934(14) . ?
C9 H9 0.9500 . ?
C9 C10 1.3850(14) . ?
C10 H10 0.9500 . ?
C11 H11 0.9500 . ?
C11 C12 1.3900(15) . ?
C12 H12 0.9500 . ?
B1 H1 1.064(13) . ?
B1 B2 1.7876(15) . ?
B1 B3 1.7630(16) . ?
B1 B4 1.7649(15) . ?
B2 H2 1.072(13) . ?
B2 B8 1.7710(16) . ?
B2 B9 1.7651(16) . ?
B3 H3A 1.086(13) . ?
B3 B4 1.7774(16) . ?
B3 B5 1.7849(16) . ?
B3 B6 1.7774(16) . ?
B4 H4A 1.064(13) . ?
B4 B6 1.7816(16) . ?
B4 B7 1.7804(16) . ?
B5 H5A 1.088(13) . ?
B5 B6 1.7785(16) . ?
B5 B9 1.7849(16) . ?
B5 B10 1.7801(16) . ?
B6 H6A 1.068(13) . ?
B6 B7 1.7752(16) . ?
B6 B10 1.7917(16) . ?
B7 H7 1.076(13) . ?
B7 B8 1.7836(16) . ?
B7 B10 1.7774(16) . ?
B8 H8 1.070(13) . ?
B8 B9 1.7685(16) . ?
B8 B10 1.7787(16) . ?
B9 H9A 1.083(13) . ?
B9 B10 1.7720(16) . ?
B10 H10A 1.101(13) . ?

loop_
_geom_torsion_atom_site_label_1
_geom_torsion_atom_site_label_2
_geom_torsion_atom_site_label_3
_geom_torsion_atom_site_label_4
_geom_torsion
_geom_torsion_site_symmetry_1
_geom_torsion_site_symmetry_2
_geom_torsion_site_symmetry_3
_geom_torsion_site_symmetry_4
_geom_torsion_publ_flag
N1 C5 C6 C2 -0.60(16) . . . . ?
N2 C11 C12 C8 0.43(17) . . . . ?
C1 C2 C3 C4 179.54(9) . . . . ?
C1 C2 C6 C5 -179.03(9) . . . . ?
C1 B1 B2 C7 132.53(8) . . . . ?
C1 B1 B2 B8 98.29(8) . . . . ?
C1 B1 B2 B9 34.83(7) . . . . ?
C1 B1 B3 B4 -135.01(8) . . . . ?
C1 B1 B3 B5 -34.04(7) . . . . ?
C1 B1 B3 B6 -97.21(8) . . . . ?
C1 B1 B4 C7 -95.11(8) . . . . ?
C1 B1 B4 B3 39.57(7) . . . . ?
C1 B1 B4 B6 1.94(10) . . . . ?
C1 B1 B4 B7 -61.04(9) . . . . ?
C1 B2 B8 C7 95.26(8) . . . . ?
C1 B2 B8 B7 61.02(9) . . . . ?
C1 B2 B8 B9 -39.61(7) . . . . ?
C1 B2 B8 B10 -2.12(10) . . . . ?
C1 B2 B9 B5 33.63(7) . . . . ?
C1 B2 B9 B8 134.89(8) . . . . ?
C1 B2 B9 B10 97.09(8) . . . . ?
C1 B3 B4 C7 0.03(9) . . . . ?
C1 B3 B4 B1 -38.67(7) . . . . ?
C1 B3 B4 B6 99.02(8) . . . . ?
C1 B3 B4 B7 61.61(9) . . . . ?
C1 B3 B5 B6 -134.64(8) . . . . ?
C1 B3 B5 B9 -33.94(7) . . . . ?
C1 B3 B5 B10 -97.09(8) . . . . ?
C1 B3 B6 B4 -98.92(8) . . . . ?
C1 B3 B6 B5 39.09(7) . . . . ?
C1 B3 B6 B7 -61.32(9) . . . . ?
C1 B3 B6 B10 1.87(10) . . . . ?
C1 B5 B6 B3 -39.21(7) . . . . ?
C1 B5 B6 B4 -1.70(10) . . . . ?
C1 B5 B6 B7 61.73(9) . . . . ?
C1 B5 B6 B10 99.10(8) . . . . ?
C1 B5 B9 B2 -33.49(7) . . . . ?
C1 B5 B9 B8 -97.05(8) . . . . ?
C1 B5 B9 B10 -134.81(8) . . . . ?
C1 B5 B10 B6 -99.12(8) . . . . ?
C1 B5 B10 B7 -61.84(9) . . . . ?
C1 B5 B10 B8 1.67(10) . . . . ?
C1 B5 B10 B9 39.12(7) . . . . ?
C1 B9 B10 B5 -38.97(7) . . . . ?
C1 B9 B10 B6 -1.74(10) . . . . ?
C1 B9 B10 B7 61.29(9) . . . . ?
C1 B9 B10 B8 98.98(8) . . . . ?
C2 C1 B1 C7 149.28(8) . . . . ?
C2 C1 B1 B2 109.28(9) . . . . ?
C2 C1 B1 B3 -108.80(9) . . . . ?
C2 C1 B1 B4 -148.73(8) . . . . ?
C2 C1 B2 C7 -148.48(8) . . . . ?
C2 C1 B2 B1 -108.47(9) . . . . ?
C2 C1 B2 B8 150.10(8) . . . . ?
C2 C1 B2 B9 110.41(10) . . . . ?
C2 C1 B3 B1 107.90(9) . . . . ?
C2 C1 B3 B4 147.16(8) . . . . ?
C2 C1 B3 B5 -110.69(9) . . . . ?
C2 C1 B3 B6 -150.31(8) . . . . ?
C2 C1 B5 B3 108.18(10) . . . . ?
C2 C1 B5 B6 147.79(9) . . . . ?
C2 C1 B5 B9 -109.96(10) . . . . ?
C2 C1 B5 B10 -149.32(9) . . . . ?
C2 C1 B9 B2 -107.98(9) . . . . ?
C2 C1 B9 B5 110.13(9) . . . . ?
C2 C1 B9 B8 -147.52(8) . . . . ?
C2 C1 B9 B10 149.73(8) . . . . ?
C2 C3 C4 N1 -0.49(17) . . . . ?
C3 C2 C6 C5 1.19(14) . . . . ?
C4 N1 C5 C6 -0.54(15) . . . . ?
C5 N1 C4 C3 1.09(16) . . . . ?
C6 C2 C3 C4 -0.69(15) . . . . ?
C7 C8 C9 C10 -179.61(9) . . . . ?
C7 C8 C12 C11 179.61(9) . . . . ?
C7 B1 B2 C1 -132.53(8) . . . . ?
C7 B1 B2 B8 -34.24(7) . . . . ?
C7 B1 B2 B9 -97.70(8) . . . . ?
C7 B1 B3 C1 95.09(8) . . . . ?
C7 B1 B3 B4 -39.91(7) . . . . ?
C7 B1 B3 B5 61.06(9) . . . . ?
C7 B1 B3 B6 -2.12(10) . . . . ?
C7 B1 B4 B3 134.68(8) . . . . ?
C7 B1 B4 B6 97.05(8) . . . . ?
C7 B1 B4 B7 34.07(7) . . . . ?
C7 B2 B8 B7 -34.25(7) . . . . ?
C7 B2 B8 B9 -134.87(8) . . . . ?
C7 B2 B8 B10 -97.38(8) . . . . ?
C7 B2 B9 C1 -95.55(8) . . . . ?
C7 B2 B9 B5 -61.93(9) . . . . ?
C7 B2 B9 B8 39.34(7) . . . . ?
C7 B2 B9 B10 1.53(10) . . . . ?
C7 B4 B6 B3 98.44(8) . . . . ?
C7 B4 B6 B5 60.79(9) . . . . ?
C7 B4 B6 B7 -39.48(7) . . . . ?
C7 B4 B6 B10 -2.47(10) . . . . ?
C7 B4 B7 B6 134.20(8) . . . . ?
C7 B4 B7 B8 33.03(7) . . . . ?
C7 B4 B7 B10 96.66(8) . . . . ?
C7 B7 B8 B2 33.95(7) . . . . ?
C7 B7 B8 B9 97.04(8) . . . . ?
C7 B7 B8 B10 134.59(8) . . . . ?
C7 B7 B10 B5 62.05(9) . . . . ?
C7 B7 B10 B6 99.36(8) . . . . ?
C7 B7 B10 B8 -39.06(7) . . . . ?
C7 B7 B10 B9 -1.57(10) . . . . ?
C7 B8 B9 C1 0.09(10) . . . . ?
C7 B8 B9 B2 -38.63(7) . . . . ?
C7 B8 B9 B5 61.64(9) . . . . ?
C7 B8 B9 B10 99.29(8) . . . . ?
C7 B8 B10 B5 -60.84(9) . . . . ?
C7 B8 B10 B6 2.29(10) . . . . ?
C7 B8 B10 B7 39.32(7) . . . . ?
C7 B8 B10 B9 -98.55(8) . . . . ?
C8 C7 B1 C1 -146.79(8) . . . . ?
C8 C7 B1 B2 -106.78(9) . . . . ?
C8 C7 B1 B3 151.40(8) . . . . ?
C8 C7 B1 B4 111.21(9) . . . . ?
C8 C7 B2 C1 149.34(8) . . . . ?
C8 C7 B2 B1 109.27(9) . . . . ?
C8 C7 B2 B8 -109.19(9) . . . . ?
C8 C7 B2 B9 -148.82(8) . . . . ?
C8 C7 B4 B1 -107.13(10) . . . . ?
C8 C7 B4 B3 -146.50(9) . . . . ?
C8 C7 B4 B6 151.32(8) . . . . ?
C8 C7 B4 B7 111.45(10) . . . . ?
C8 C7 B7 B4 -109.97(9) . . . . ?
C8 C7 B7 B6 -150.11(8) . . . . ?
C8 C7 B7 B8 107.24(10) . . . . ?
C8 C7 B7 B10 146.89(9) . . . . ?
C8 C7 B8 B2 106.29(9) . . . . ?
C8 C7 B8 B7 -112.41(9) . . . . ?
C8 C7 B8 B9 145.62(9) . . . . ?
C8 C7 B8 B10 -152.08(8) . . . . ?
C8 C9 C10 N2 -0.43(16) . . . . ?
C9 C8 C12 C11 -1.21(15) . . . . ?
C10 N2 C11 C12 0.37(16) . . . . ?
C11 N2 C10 C9 -0.37(16) . . . . ?
C12 C8 C9 C10 1.22(15) . . . . ?
B1 C1 C2 C3 -156.29(9) . . . . ?
B1 C1 C2 C6 23.95(13) . . . . ?
B1 C1 B2 C7 -40.01(7) . . . . ?
B1 C1 B2 B8 -101.43(8) . . . . ?
B1 C1 B2 B9 -141.12(8) . . . . ?
B1 C1 B3 B4 39.25(7) . . . . ?
B1 C1 B3 B5 141.40(8) . . . . ?
B1 C1 B3 B6 101.79(8) . . . . ?
B1 C1 B5 B3 -36.53(8) . . . . ?
B1 C1 B5 B6 3.08(10) . . . . ?
B1 C1 B5 B9 105.33(8) . . . . ?
B1 C1 B5 B10 65.98(10) . . . . ?
B1 C1 B9 B2 37.55(8) . . . . ?
B1 C1 B9 B5 -104.33(9) . . . . ?
B1 C1 B9 B8 -1.99(10) . . . . ?
B1 C1 B9 B10 -64.74(10) . . . . ?
B1 C7 C8 C9 23.83(13) . . . . ?
B1 C7 C8 C12 -157.02(9) . . . . ?
B1 C7 B2 C1 40.07(7) . . . . ?
B1 C7 B2 B8 141.54(8) . . . . ?
B1 C7 B2 B9 101.91(8) . . . . ?
B1 C7 B4 B3 -39.37(7) . . . . ?
B1 C7 B4 B6 -101.55(8) . . . . ?
B1 C7 B4 B7 -141.42(8) . . . . ?
B1 C7 B7 B4 36.50(8) . . . . ?
B1 C7 B7 B6 -3.64(10) . . . . ?
B1 C7 B7 B8 -106.30(8) . . . . ?
B1 C7 B7 B10 -66.64(9) . . . . ?
B1 C7 B8 B2 -37.47(8) . . . . ?
B1 C7 B8 B7 103.83(9) . . . . ?
B1 C7 B8 B9 1.86(10) . . . . ?
B1 C7 B8 B10 64.16(10) . . . . ?
B1 B2 B8 C7 33.82(7) . . . . ?
B1 B2 B8 B7 -0.42(10) . . . . ?
B1 B2 B8 B9 -101.05(8) . . . . ?
B1 B2 B8 B10 -63.55(9) . . . . ?
B1 B2 B9 C1 -34.28(7) . . . . ?
B1 B2 B9 B5 -0.66(10) . . . . ?
B1 B2 B9 B8 100.61(8) . . . . ?
B1 B2 B9 B10 62.81(10) . . . . ?
B1 B3 B4 C7 38.70(7) . . . . ?
B1 B3 B4 B6 137.69(8) . . . . ?
B1 B3 B4 B7 100.28(8) . . . . ?
B1 B3 B5 C1 33.94(7) . . . . ?
B1 B3 B5 B6 -100.70(8) . . . . ?
B1 B3 B5 B9 0.00(10) . . . . ?
B1 B3 B5 B10 -63.15(10) . . . . ?
B1 B3 B6 B4 -37.64(7) . . . . ?
B1 B3 B6 B5 100.37(8) . . . . ?
B1 B3 B6 B7 -0.04(10) . . . . ?
B1 B3 B6 B10 63.15(10) . . . . ?
B1 B4 B6 B3 37.53(7) . . . . ?
B1 B4 B6 B5 -0.13(10) . . . . ?
B1 B4 B6 B7 -100.40(8) . . . . ?
B1 B4 B6 B10 -63.39(10) . . . . ?
B1 B4 B7 C7 -33.80(7) . . . . ?
B1 B4 B7 B6 100.40(8) . . . . ?
B1 B4 B7 B8 -0.77(10) . . . . ?
B1 B4 B7 B10 62.86(10) . . . . ?
B2 C1 C2 C3 -83.80(12) . . . . ?
B2 C1 C2 C6 96.43(11) . . . . ?
B2 C1 B1 C7 40.00(7) . . . . ?
B2 C1 B1 B3 141.91(8) . . . . ?
B2 C1 B1 B4 101.99(8) . . . . ?
B2 C1 B3 B1 -36.92(8) . . . . ?
B2 C1 B3 B4 2.33(10) . . . . ?
B2 C1 B3 B5 104.48(9) . . . . ?
B2 C1 B3 B6 64.87(10) . . . . ?
B2 C1 B5 B3 -105.68(8) . . . . ?
B2 C1 B5 B6 -66.07(10) . . . . ?
B2 C1 B5 B9 36.18(8) . . . . ?
B2 C1 B5 B10 -3.18(10) . . . . ?
B2 C1 B9 B5 -141.89(8) . . . . ?
B2 C1 B9 B8 -39.54(7) . . . . ?
B2 C1 B9 B10 -102.29(8) . . . . ?
B2 C7 C8 C9 -48.00(13) . . . . ?
B2 C7 C8 C12 131.15(10) . . . . ?
B2 C7 B1 C1 -40.02(7) . . . . ?
B2 C7 B1 B3 -101.82(8) . . . . ?
B2 C7 B1 B4 -142.01(8) . . . . ?
B2 C7 B4 B1 36.98(8) . . . . ?
B2 C7 B4 B3 -2.39(10) . . . . ?
B2 C7 B4 B6 -64.57(10) . . . . ?
B2 C7 B4 B7 -104.44(9) . . . . ?
B2 C7 B7 B4 105.83(8) . . . . ?
B2 C7 B7 B6 65.69(10) . . . . ?
B2 C7 B7 B8 -36.97(8) . . . . ?
B2 C7 B7 B10 2.69(10) . . . . ?
B2 C7 B8 B7 141.30(8) . . . . ?
B2 C7 B8 B9 39.33(7) . . . . ?
B2 C7 B8 B10 101.63(8) . . . . ?
B2 B1 B3 C1 33.63(7) . . . . ?
B2 B1 B3 B4 -101.37(8) . . . . ?
B2 B1 B3 B5 -0.40(10) . . . . ?
B2 B1 B3 B6 -63.57(9) . . . . ?
B2 B1 B4 C7 -33.57(7) . . . . ?
B2 B1 B4 B3 101.11(8) . . . . ?
B2 B1 B4 B6 63.48(9) . . . . ?
B2 B1 B4 B7 0.50(10) . . . . ?
B2 B8 B9 C1 38.72(7) . . . . ?
B2 B8 B9 B5 100.28(8) . . . . ?
B2 B8 B9 B10 137.92(8) . . . . ?
B2 B8 B10 B5 0.26(10) . . . . ?
B2 B8 B10 B6 63.39(10) . . . . ?
B2 B8 B10 B7 100.42(8) . . . . ?
B2 B8 B10 B9 -37.44(7) . . . . ?
B2 B9 B10 B5 -100.22(8) . . . . ?
B2 B9 B10 B6 -62.99(10) . . . . ?
B2 B9 B10 B7 0.04(10) . . . . ?
B2 B9 B10 B8 37.73(7) . . . . ?
B3 C1 C2 C3 132.90(10) . . . . ?
B3 C1 C2 C6 -46.87(13) . . . . ?
B3 C1 B1 C7 -101.92(8) . . . . ?
B3 C1 B1 B2 -141.91(8) . . . . ?
B3 C1 B1 B4 -39.92(7) . . . . ?
B3 C1 B2 C7 -3.64(10) . . . . ?
B3 C1 B2 B1 36.37(7) . . . . ?
B3 C1 B2 B8 -65.06(9) . . . . ?
B3 C1 B2 B9 -104.75(8) . . . . ?
B3 C1 B5 B6 39.61(7) . . . . ?
B3 C1 B5 B9 141.86(8) . . . . ?
B3 C1 B5 B10 102.51(8) . . . . ?
B3 C1 B9 B2 105.40(8) . . . . ?
B3 C1 B9 B5 -36.49(8) . . . . ?
B3 C1 B9 B8 65.85(10) . . . . ?
B3 C1 B9 B10 3.10(10) . . . . ?
B3 B1 B2 C1 -34.17(7) . . . . ?
B3 B1 B2 C7 98.36(8) . . . . ?
B3 B1 B2 B8 64.12(9) . . . . ?
B3 B1 B2 B9 0.66(10) . . . . ?
B3 B1 B4 C7 -134.68(8) . . . . ?
B3 B1 B4 B6 -37.63(7) . . . . ?
B3 B1 B4 B7 -100.61(8) . . . . ?
B3 B4 B6 B5 -37.66(7) . . . . ?
B3 B4 B6 B7 -137.93(8) . . . . ?
B3 B4 B6 B10 -100.91(8) . . . . ?
B3 B4 B7 C7 -96.72(8) . . . . ?
B3 B4 B7 B6 37.48(7) . . . . ?
B3 B4 B7 B8 -63.69(10) . . . . ?
B3 B4 B7 B10 -0.06(10) . . . . ?
B3 B5 B6 B4 37.51(7) . . . . ?
B3 B5 B6 B7 100.94(8) . . . . ?
B3 B5 B6 B10 138.31(8) . . . . ?
B3 B5 B9 C1 33.90(7) . . . . ?
B3 B5 B9 B2 0.41(10) . . . . ?
B3 B5 B9 B8 -63.15(10) . . . . ?
B3 B5 B9 B10 -100.91(8) . . . . ?
B3 B5 B10 B6 -37.28(7) . . . . ?
B3 B5 B10 B7 0.00(10) . . . . ?
B3 B5 B10 B8 63.51(10) . . . . ?
B3 B5 B10 B9 100.96(8) . . . . ?
B3 B6 B7 C7 2.13(10) . . . . ?
B3 B6 B7 B4 -37.53(7) . . . . ?
B3 B6 B7 B8 63.70(10) . . . . ?
B3 B6 B7 B10 100.98(8) . . . . ?
B3 B6 B10 B5 37.42(7) . . . . ?
B3 B6 B10 B7 -100.53(8) . . . . ?
B3 B6 B10 B8 -63.25(10) . . . . ?
B3 B6 B10 B9 -0.08(10) . . . . ?
B4 C7 C8 C9 95.46(11) . . . . ?
B4 C7 C8 C12 -85.39(12) . . . . ?
B4 C7 B1 C1 101.99(8) . . . . ?
B4 C7 B1 B2 142.01(8) . . . . ?
B4 C7 B1 B3 40.19(7) . . . . ?
B4 C7 B2 C1 3.67(10) . . . . ?
B4 C7 B2 B1 -36.40(8) . . . . ?
B4 C7 B2 B8 105.14(9) . . . . ?
B4 C7 B2 B9 65.51(10) . . . . ?
B4 C7 B7 B6 -40.14(7) . . . . ?
B4 C7 B7 B8 -142.80(8) . . . . ?
B4 C7 B7 B10 -103.14(8) . . . . ?
B4 C7 B8 B2 -105.73(8) . . . . ?
B4 C7 B8 B7 35.58(8) . . . . ?
B4 C7 B8 B9 -66.40(9) . . . . ?
B4 C7 B8 B10 -4.10(10) . . . . ?
B4 B1 B2 C1 -98.34(8) . . . . ?
B4 B1 B2 C7 34.19(7) . . . . ?
B4 B1 B2 B8 -0.05(10) . . . . ?
B4 B1 B2 B9 -63.51(9) . . . . ?
B4 B1 B3 C1 135.01(8) . . . . ?
B4 B1 B3 B5 100.97(8) . . . . ?
B4 B1 B3 B6 37.80(7) . . . . ?
B4 B3 B5 C1 97.05(8) . . . . ?
B4 B3 B5 B6 -37.59(7) . . . . ?
B4 B3 B5 B9 63.11(10) . . . . ?
B4 B3 B5 B10 -0.04(10) . . . . ?
B4 B3 B6 B5 138.01(8) . . . . ?
B4 B3 B6 B7 37.60(7) . . . . ?
B4 B3 B6 B10 100.79(8) . . . . ?
B4 B6 B7 C7 39.66(7) . . . . ?
B4 B6 B7 B8 101.23(8) . . . . ?
B4 B6 B7 B10 138.51(8) . . . . ?
B4 B6 B10 B5 100.80(8) . . . . ?
B4 B6 B10 B7 -37.15(7) . . . . ?
B4 B6 B10 B8 0.13(10) . . . . ?
B4 B6 B10 B9 63.30(10) . . . . ?
B4 B7 B8 C7 -33.21(7) . . . . ?
B4 B7 B8 B2 0.74(10) . . . . ?
B4 B7 B8 B9 63.83(10) . . . . ?
B4 B7 B8 B10 101.38(9) . . . . ?
B4 B7 B10 B5 0.04(10) . . . . ?
B4 B7 B10 B6 37.35(7) . . . . ?
B4 B7 B10 B8 -101.07(8) . . . . ?
B4 B7 B10 B9 -63.58(10) . . . . ?
B5 C1 C2 C3 60.65(13) . . . . ?
B5 C1 C2 C6 -119.11(10) . . . . ?
B5 C1 B1 C7 -65.19(9) . . . . ?
B5 C1 B1 B2 -105.19(8) . . . . ?
B5 C1 B1 B3 36.73(8) . . . . ?
B5 C1 B1 B4 -3.20(10) . . . . ?
B5 C1 B2 C7 64.78(9) . . . . ?
B5 C1 B2 B1 104.79(8) . . . . ?
B5 C1 B2 B8 3.36(10) . . . . ?
B5 C1 B2 B9 -36.34(8) . . . . ?
B5 C1 B3 B1 -141.40(8) . . . . ?
B5 C1 B3 B4 -102.15(8) . . . . ?
B5 C1 B3 B6 -39.61(7) . . . . ?
B5 C1 B9 B2 141.89(8) . . . . ?
B5 C1 B9 B8 102.34(8) . . . . ?
B5 C1 B9 B10 39.59(7) . . . . ?
B5 B3 B4 C7 -61.52(9) . . . . ?
B5 B3 B4 B1 -100.22(8) . . . . ?
B5 B3 B4 B6 37.47(7) . . . . ?
B5 B3 B4 B7 0.06(10) . . . . ?
B5 B3 B6 B4 -138.01(8) . . . . ?
B5 B3 B6 B7 -100.41(8) . . . . ?
B5 B3 B6 B10 -37.22(7) . . . . ?
B5 B6 B7 C7 -61.46(9) . . . . ?
B5 B6 B7 B4 -101.12(8) . . . . ?
B5 B6 B7 B8 0.10(10) . . . . ?
B5 B6 B7 B10 37.39(7) . . . . ?
B5 B6 B10 B7 -137.95(8) . . . . ?
B5 B6 B10 B8 -100.67(8) . . . . ?
B5 B6 B10 B9 -37.50(7) . . . . ?
B5 B9 B10 B6 37.23(7) . . . . ?
B5 B9 B10 B7 100.26(9) . . . . ?
B5 B9 B10 B8 137.96(8) . . . . ?
B6 B3 B4 C7 -99.00(8) . . . . ?
B6 B3 B4 B1 -137.69(8) . . . . ?
B6 B3 B4 B7 -37.41(7) . . . . ?
B6 B3 B5 C1 134.64(8) . . . . ?
B6 B3 B5 B9 100.70(8) . . . . ?
B6 B3 B5 B10 37.55(7) . . . . ?
B6 B4 B7 C7 -134.20(8) . . . . ?
B6 B4 B7 B8 -101.17(8) . . . . ?
B6 B4 B7 B10 -37.54(7) . . . . ?
B6 B5 B9 C1 97.25(8) . . . . ?
B6 B5 B9 B2 63.76(10) . . . . ?
B6 B5 B9 B8 0.20(10) . . . . ?
B6 B5 B9 B10 -37.56(7) . . . . ?
B6 B5 B10 B7 37.28(7) . . . . ?
B6 B5 B10 B8 100.79(8) . . . . ?
B6 B5 B10 B9 138.24(8) . . . . ?
B6 B7 B8 C7 -97.02(8) . . . . ?
B6 B7 B8 B2 -63.07(10) . . . . ?
B6 B7 B8 B9 0.02(10) . . . . ?
B6 B7 B8 B10 37.57(8) . . . . ?
B6 B7 B10 B5 -37.31(7) . . . . ?
B6 B7 B10 B8 -138.42(8) . . . . ?
B6 B7 B10 B9 -100.93(8) . . . . ?
B7 C7 C8 C9 168.72(9) . . . . ?
B7 C7 C8 C12 -12.13(14) . . . . ?
B7 C7 B1 C1 65.46(9) . . . . ?
B7 C7 B1 B2 105.47(8) . . . . ?
B7 C7 B1 B3 3.65(10) . . . . ?
B7 C7 B1 B4 -36.54(8) . . . . ?
B7 C7 B2 C1 -64.51(9) . . . . ?
B7 C7 B2 B1 -104.58(8) . . . . ?
B7 C7 B2 B8 36.95(8) . . . . ?
B7 C7 B2 B9 -2.67(10) . . . . ?
B7 C7 B4 B1 141.42(8) . . . . ?
B7 C7 B4 B3 102.05(8) . . . . ?
B7 C7 B4 B6 39.87(7) . . . . ?
B7 C7 B8 B2 -141.30(8) . . . . ?
B7 C7 B8 B9 -101.98(8) . . . . ?
B7 C7 B8 B10 -39.68(7) . . . . ?
B7 B4 B6 B3 137.93(8) . . . . ?
B7 B4 B6 B5 100.27(8) . . . . ?
B7 B4 B6 B10 37.01(7) . . . . ?
B7 B6 B10 B5 137.95(8) . . . . ?
B7 B6 B10 B8 37.27(7) . . . . ?
B7 B6 B10 B9 100.45(9) . . . . ?
B7 B8 B9 C1 -61.69(9) . . . . ?
B7 B8 B9 B2 -100.41(8) . . . . ?
B7 B8 B9 B5 -0.13(10) . . . . ?
B7 B8 B9 B10 37.51(7) . . . . ?
B7 B8 B10 B5 -100.16(9) . . . . ?
B7 B8 B10 B6 -37.03(7) . . . . ?
B7 B8 B10 B9 -137.86(8) . . . . ?
B8 C7 C8 C9 -118.69(10) . . . . ?
B8 C7 C8 C12 60.46(12) . . . . ?
B8 C7 B1 C1 -2.95(10) . . . . ?
B8 C7 B1 B2 37.07(8) . . . . ?
B8 C7 B1 B3 -64.76(10) . . . . ?
B8 C7 B1 B4 -104.94(9) . . . . ?
B8 C7 B2 C1 -101.47(8) . . . . ?
B8 C7 B2 B1 -141.54(8) . . . . ?
B8 C7 B2 B9 -39.63(7) . . . . ?
B8 C7 B4 B1 105.72(8) . . . . ?
B8 C7 B4 B3 66.35(9) . . . . ?
B8 C7 B4 B6 4.17(10) . . . . ?
B8 C7 B4 B7 -35.70(8) . . . . ?
B8 C7 B7 B4 142.80(8) . . . . ?
B8 C7 B7 B6 102.66(8) . . . . ?
B8 C7 B7 B10 39.65(7) . . . . ?
B8 B2 B9 C1 -134.89(8) . . . . ?
B8 B2 B9 B5 -101.27(8) . . . . ?
B8 B2 B9 B10 -37.80(7) . . . . ?
B8 B7 B10 B5 101.11(8) . . . . ?
B8 B7 B10 B6 138.42(8) . . . . ?
B8 B7 B10 B9 37.49(7) . . . . ?
B8 B9 B10 B5 -137.96(8) . . . . ?
B8 B9 B10 B6 -100.72(8) . . . . ?
B8 B9 B10 B7 -37.69(8) . . . . ?
B9 C1 C2 C3 -12.16(14) . . . . ?
B9 C1 C2 C6 168.07(9) . . . . ?
B9 C1 B1 C7 2.98(10) . . . . ?
B9 C1 B1 B2 -37.01(8) . . . . ?
B9 C1 B1 B3 104.90(8) . . . . ?
B9 C1 B1 B4 64.98(10) . . . . ?
B9 C1 B2 C7 101.12(8) . . . . ?
B9 C1 B2 B1 141.12(8) . . . . ?
B9 C1 B2 B8 39.70(7) . . . . ?
B9 C1 B3 B1 -104.93(8) . . . . ?
B9 C1 B3 B4 -65.68(9) . . . . ?
B9 C1 B3 B5 36.47(8) . . . . ?
B9 C1 B3 B6 -3.15(10) . . . . ?
B9 C1 B5 B3 -141.86(8) . . . . ?
B9 C1 B5 B6 -102.25(8) . . . . ?
B9 C1 B5 B10 -39.36(7) . . . . ?
B9 B2 B8 C7 134.87(8) . . . . ?
B9 B2 B8 B7 100.63(8) . . . . ?
B9 B2 B8 B10 37.50(7) . . . . ?
B9 B5 B6 B3 -101.13(8) . . . . ?
B9 B5 B6 B4 -63.62(10) . . . . ?
B9 B5 B6 B7 -0.19(10) . . . . ?
B9 B5 B6 B10 37.18(7) . . . . ?
B9 B5 B10 B6 -138.24(8) . . . . ?
B9 B5 B10 B7 -100.96(8) . . . . ?
B9 B5 B10 B8 -37.45(7) . . . . ?
B9 B8 B10 B5 37.71(7) . . . . ?
B9 B8 B10 B6 100.83(8) . . . . ?
B9 B8 B10 B7 137.86(8) . . . . ?
B10 B5 B6 B3 -138.31(8) . . . . ?
B10 B5 B6 B4 -100.80(8) . . . . ?
B10 B5 B6 B7 -37.37(8) . . . . ?
B10 B5 B9 C1 134.81(8) . . . . ?
B10 B5 B9 B2 101.32(8) . . . . ?
B10 B5 B9 B8 37.76(7) . . . . ?
B10 B6 B7 C7 -98.85(8) . . . . ?
B10 B6 B7 B4 -138.51(8) . . . . ?
B10 B6 B7 B8 -37.29(7) . . . . ?
B10 B7 B8 C7 -134.59(8) . . . . ?
B10 B7 B8 B2 -100.64(8) . . . . ?
B10 B7 B8 B9 -37.55(7) . . . . ?
B10 B8 B9 C1 -99.21(8) . . . . ?
B10 B8 B9 B2 -137.92(8) . . . . ?
B10 B8 B9 B5 -37.65(8) . . . . ?

loop_
_exptl_oxdiff_crystal_face_indexfrac_h
_exptl_oxdiff_crystal_face_indexfrac_k
_exptl_oxdiff_crystal_face_indexfrac_l
_exptl_oxdiff_crystal_face_x
_exptl_oxdiff_crystal_face_y
_exptl_oxdiff_crystal_face_z
1.0000 5.0000 -4.0000 -0.6563 -0.3280 0.6398
0.0000 -5.0000 4.0000 0.6950 0.3823 -0.5675
9.0000 1.0000 1.0000 0.4790 0.3316 0.7219
-9.0000 -1.0000 -1.0000 -0.4790 -0.3316 -0.7219
1.0000 5.0000 4.0000 0.5423 -0.6877 0.4547
1.0000 -5.0000 -4.0000 -0.4649 0.7964 -0.3103
8.0000 3.0000 -3.0000 -0.1972 0.2322 0.9322
-8.0000 -2.0000 4.0000 0.3279 -0.3896 -0.8603
1.0000 -2.0000 -6.0000 -0.8220 0.5490 0.0210
-1.0000 -0.0000 6.0000 0.8602 -0.3241 -0.2110
6.0000 -5.0000 1.0000 0.4778 0.8432 -0.0648
10.0000 -2.0000 -0.0000 0.4254 0.7682 0.5322
-6.0000 5.0000 -1.0000 -0.4778 -0.8432 0.0648
-8.0000 -3.0000 3.0000 0.1972 -0.2322 -0.9322
9.0000 -2.0000 -2.0000 0.0870 0.8038 0.5062
-6.0000 -6.0000 -0.0000 -0.1174 0.3486 -1.0034
-3.0000 -4.0000 -4.0000 -0.6388 0.4666 -0.5042
-3.0000 4.0000 -5.0000 -0.9418 -0.3879 0.2790
-9.0000 -3.0000 0.0000 -0.2909 -0.1517 -0.9350
-6.0000 4.0000 -3.0000 -0.7583 -0.6409 0.0161
-9.0000 -2.0000 2.0000 -0.0104 -0.3540 -0.8863
1.0000 -2.0000 6.0000 0.9759 0.0094 -0.2566
1.0000 2.0000 -6.0000 -0.8985 0.0992 0.4010
